data_7037764
loop_
_publ_author_name
'Reis, Samira G.'
'Briganti, Matteo'
'Martins, Daniel O. T. A.'
'Akpinar, Handan'
'Calancea, Sergiu'
'Guedes, Guilherme P.'
'Soriano, St\'ephane'
'Andruh, Marius'
'Cassaro, Rafael A. A.'
'Lahti, Paul M.'
'Totti, Federico'
'Vaz, Maria G. F.'

_publ_section_title
;
 First coordination compounds based on a bis(imino nitroxide) biradical
 and 4f metal ions: synthesis, crystal structures and magnetic properties.
;
_journal_issue 7
_journal_name_full 'Dalton transactions (Cambridge, England : 2003)'
_journal_page_first 2936
_journal_page_last 2944
_journal_paper_doi 10.1039/c5dt04469c
_journal_volume 45
_journal_year 2016
_chemical_formula_moiety 'C50 H37 F36 Gd2 I N4 O16'
_chemical_formula_sum 'C50 H37 F36 Gd2 I N4 O16'
_chemical_formula_weight 2075.24
_space_group_IT_number 2
_symmetry_cell_setting triclinic
_symmetry_space_group_name_Hall '-P 1'
_symmetry_space_group_name_H-M 'P -1'
_atom_sites_solution_hydrogens geom
_atom_sites_solution_primary direct
_atom_sites_solution_secondary difmap
_audit_creation_date 2013-11-08T11:08:35-00:00
_audit_creation_method 'WinGX routine CIF_UPDATE'
_audit_update_record
;
2015-10-28 deposited with the CCDC.
2015-12-23 downloaded from the CCDC.
;
_cell_angle_alpha 89.610(4)
_cell_angle_beta 83.439(4)
_cell_angle_gamma 64.895(4)
_cell_formula_units_Z 2
_cell_length_a 12.5796(6)
_cell_length_b 13.3674(5)
_cell_length_c 23.2909(13)
_cell_measurement_reflns_used 8727
_cell_measurement_temperature 120.00(10)
_cell_measurement_theta_max 29.0975
_cell_measurement_theta_min 1.7978
_cell_volume 3519.5(3)
_computing_cell_refinement
;
CrysAlisPro, Agilent Technologies,
Version 1.171.35.21 (release 20-01-2012 CrysAlis171 .NET)
(compiled Jan 23 2012,18:06:46)
;
_computing_data_collection
;
CrysAlisPro, Agilent Technologies,
Version 1.171.35.21 (release 20-01-2012 CrysAlis171 .NET)
(compiled Jan 23 2012,18:06:46)
;
_computing_data_reduction
;
CrysAlisPro, Agilent Technologies,
Version 1.171.35.21 (release 20-01-2012 CrysAlis171 .NET)
(compiled Jan 23 2012,18:06:46)
;
_computing_molecular_graphics
;   
Macrae, C. F., Edgington, P. R., McCabe, P. Pidcock, E., Shields, G. P.Taylor,
 R., Towler, M. & van de Streek, J. (2006).<i>J. Appl. Cryst.</i>
 <b>39</b>, 453--457
;
_computing_structure_refinement 'SHELXL-97 (Sheldrick, 1997)'
_computing_structure_solution 'SHELXS-97 (Sheldrick, 1990)'
_diffrn_ambient_temperature 120.00(10)
_diffrn_detector_area_resol_mean 10.4186
_diffrn_measured_fraction_theta_full 1
_diffrn_measured_fraction_theta_max 1
_diffrn_measurement_device_type 'Xcalibur, Atlas, Gemini ultra'
_diffrn_measurement_method '\w scans'
_diffrn_radiation_monochromator graphite
_diffrn_radiation_source 'Enhance (Mo) X-ray Source'
_diffrn_radiation_type 'Mo K\a'
_diffrn_radiation_wavelength 0.7107
_diffrn_reflns_av_R_equivalents 0.0511
_diffrn_reflns_av_unetI/netI 0.0795
_diffrn_reflns_limit_h_max 14
_diffrn_reflns_limit_h_min -13
_diffrn_reflns_limit_k_max 15
_diffrn_reflns_limit_k_min -15
_diffrn_reflns_limit_l_max 27
_diffrn_reflns_limit_l_min -27
_diffrn_reflns_number 27378
_diffrn_reflns_theta_full 25.03
_diffrn_reflns_theta_max 25.03
_diffrn_reflns_theta_min 1.8
_exptl_absorpt_coefficient_mu 2.465
_exptl_absorpt_correction_T_max 1.00000
_exptl_absorpt_correction_T_min 0.78972
_exptl_absorpt_correction_type multi-scan
_exptl_absorpt_process_details
;
CrysAlisPro, Agilent Technologies,
Version 1.171.35.21 (release 20-01-2012 CrysAlis171 .NET)
(compiled Jan 23 2012,18:06:46)
Empirical absorption correction using spherical harmonics,
 implemented in SCALE3 ABSPACK scaling algorithm.
;
_exptl_crystal_colour pink
_exptl_crystal_density_diffrn 1.958
_exptl_crystal_density_method 'not measured'
_exptl_crystal_description Block
_exptl_crystal_F_000 1996
_exptl_crystal_recrystallization_method 'Re-crystallisation from solvent: n-heptane/chloroform'
_exptl_crystal_size_max 0.077
_exptl_crystal_size_mid 0.052
_exptl_crystal_size_min 0.031
_refine_diff_density_max 2.289
_refine_diff_density_min -1.87
_refine_diff_density_rms 0.183
_refine_ls_extinction_method none
_refine_ls_goodness_of_fit_ref 1.027
_refine_ls_hydrogen_treatment constr
_refine_ls_matrix_type full
_refine_ls_number_parameters 940
_refine_ls_number_reflns 12874
_refine_ls_number_restraints 203
_refine_ls_restrained_S_all 1.32
_refine_ls_R_factor_all 0.0816
_refine_ls_R_factor_gt 0.0554
_refine_ls_shift/su_max 0.001
_refine_ls_shift/su_mean 0
_refine_ls_structure_factor_coef Fsqd
_refine_ls_weighting_details 'w=1/[\s^2^(Fo^2^)+(0.0550P)^2^+22.2942P] where P=(Fo^2^+2Fc^2^)/3'
_refine_ls_weighting_scheme calc
_refine_ls_wR_factor_gt 0.1265
_refine_ls_wR_factor_ref 0.1456
_reflns_number_gt 9298
_reflns_number_total 12415
_reflns_threshold_expression >2sigma(I)
_cod_data_source_file c5dt04469c2.cif
_cod_data_source_block gdhfacradprosa3
_cod_depositor_comments 'Adding full bibliography for 7037764--7037767.cif.'
_cod_database_code 7037764

loop_
_symmetry_equiv_pos_as_xyz
'x, y, z'
'-x, -y, -z'

loop_
_atom_site_label
_atom_site_type_symbol
_atom_site_fract_x
_atom_site_fract_y
_atom_site_fract_z
_atom_site_U_iso_or_equiv
_atom_site_adp_type
_atom_site_occupancy
_atom_site_site_symmetry_order
_atom_site_calc_flag
_atom_site_refinement_flags_posn
_atom_site_refinement_flags_adp
_atom_site_refinement_flags_occupancy
_atom_site_disorder_assembly
_atom_site_disorder_group
Gd1 Gd 0.92481(3) 0.27485(3) 0.32536(2) 0.01916(11) Uani 1 1 d . . . . .
Gd2 Gd 1.29316(3) 0.36494(3) 0.19510(2) 0.02167(12) Uani 1 1 d . . . . .
I1 I 1.59241(6) -0.25544(5) 0.13177(3) 0.0473(2) Uani 1 1 d . . . . .
F1 F 0.8652(5) 0.0845(4) 0.1568(2) 0.0419(13) Uani 1 1 d . . . . .
O10 O 1.4242(5) 0.1909(4) 0.2277(2) 0.0275(13) Uani 1 1 d . . . . .
O4 O 0.7400(5) 0.2635(4) 0.3347(3) 0.0312(14) Uani 1 1 d . . . . .
O7 O 0.9824(5) 0.4122(4) 0.3629(2) 0.0261(12) Uani 1 1 d . . . . .
O15 O 1.4810(5) 0.3668(4) 0.1841(3) 0.0341(14) Uani 1 1 d . . . . .
O16 O 1.2081(5) 0.3463(4) 0.2886(2) 0.0256(12) Uani 1 1 d . . . . .
H16A H 1.1573 0.4096 0.3023 0.038 Uiso 1 1 d R U . . .
H16B H 1.2621 0.3197 0.3107 0.038 Uiso 1 1 d R U . . .
O13 O 1.0915(5) 0.5093(4) 0.2067(3) 0.0330(14) Uani 1 1 d . . . . .
O2 O 0.9567(5) 0.1469(4) 0.2473(2) 0.0237(12) Uani 1 1 d . . . . .
O5 O 0.7714(5) 0.4560(4) 0.3199(2) 0.0272(13) Uani 1 1 d . . . . .
O8 O 0.9680(5) 0.3590(4) 0.2410(2) 0.0271(13) Uani 1 1 d . . . . .
H8A H 0.9663 0.4211 0.2507 0.041 Uiso 1 1 d R U . . .
H8B H 0.9165 0.3694 0.218 0.041 Uiso 1 1 d R U . . .
O9 O 1.1614(5) 0.2980(4) 0.1654(2) 0.0236(12) Uani 1 1 d . . . . .
O11 O 1.4002(5) 0.2468(4) 0.1127(3) 0.0347(14) Uani 1 1 d . . . . .
O6 O 0.8496(5) 0.3152(4) 0.4237(2) 0.0280(13) Uani 1 1 d . . . . .
O14 O 1.2840(5) 0.5162(4) 0.2514(2) 0.0301(13) Uani 1 1 d . . . . .
O12 O 1.2823(5) 0.4907(4) 0.1231(3) 0.0318(14) Uani 1 1 d . . . . .
O1 O 1.1344(4) 0.1931(4) 0.3213(2) 0.0216(12) Uani 1 1 d . . . . .
O3 O 0.9569(5) 0.1015(4) 0.3653(2) 0.0267(13) Uani 1 1 d . . . . .
N1 N 1.2135(5) 0.1001(4) 0.3425(3) 0.0185(13) Uani 1 1 d . . . . .
N3 N 1.1550(5) 0.2410(5) 0.1200(3) 0.0237(15) Uani 1 1 d . . . . .
C1 C 1.2942(6) 0.0147(5) 0.3117(3) 0.0184(16) Uani 1 1 d . . . . .
N2 N 1.3681(5) -0.0572(5) 0.3470(3) 0.0222(14) Uani 1 1 d . . . . .
C2 C 1.3159(6) -0.0030(5) 0.2489(3) 0.0197(16) Uani 1 1 d . . . . .
C18 C 1.3147(7) -0.0247(6) 0.4085(3) 0.0263(18) Uani 1 1 d . . . . .
C15 C 1.2403(7) 0.1018(6) 0.4032(3) 0.0209(16) Uani 1 1 d . . . . .
C17 C 1.1280(7) 0.1519(6) 0.4457(3) 0.0257(18) Uani 1 1 d . . . . .
H17A H 1.1487 0.1517 0.485 0.039 Uiso 1 1 calc R U . . .
H17B H 1.0803 0.2282 0.4358 0.039 Uiso 1 1 calc R U . . .
H17C H 1.0825 0.1083 0.4437 0.039 Uiso 1 1 calc R U . . .
F3 F 0.9457(6) -0.0830(4) 0.1817(2) 0.0502(15) Uani 1 1 d . . . . .
F2 F 1.0552(5) -0.0021(4) 0.1523(2) 0.0453(14) Uani 1 1 d . . . . .
N4 N 1.1923(6) 0.1028(5) 0.0597(3) 0.0292(16) Uani 1 1 d . . . . .
C23 C 0.9354(7) -0.0066(6) 0.2912(4) 0.0268(18) Uani 1 1 d . . . . .
H23 H 0.9224 -0.0701 0.284 0.032 Uiso 1 1 calc R U . . .
C8 C 1.2067(7) 0.1334(6) 0.1117(3) 0.0266(18) Uani 1 1 d . . . . .
C7 C 1.2768(7) 0.0549(6) 0.1518(3) 0.0230(17) Uani 1 1 d . . . . .
C22 C 0.9485(7) 0.0550(6) 0.2455(4) 0.0253(18) Uani 1 1 d . . . . .
C6 C 1.2476(6) 0.0715(6) 0.2113(3) 0.0211(17) Uani 1 1 d . . . . .
H6 H 1.1794 0.1351 0.2266 0.025 Uiso 1 1 calc R U . . .
C33 C 0.8596(8) 0.4810(6) 0.4522(4) 0.032(2) Uani 1 1 d . . . . .
H33 H 0.8307 0.5399 0.4807 0.038 Uiso 1 1 calc R U . . .
C5 C 1.3759(7) -0.0390(6) 0.1289(4) 0.0276(18) Uani 1 1 d . . . . .
H5 H 1.3967 -0.051 0.0882 0.033 Uiso 1 1 calc R U . . .
C24 C 0.9408(7) 0.0224(6) 0.3471(4) 0.0242(18) Uani 1 1 d . . . . .
C34 C 0.9347(7) 0.4816(6) 0.4044(4) 0.0266(18) Uani 1 1 d . . . . .
C21 C 0.9528(8) 0.0135(6) 0.1836(4) 0.0300(19) Uani 1 1 d . . . . .
C3 C 1.4165(7) -0.0971(6) 0.2251(3) 0.0264(18) Uani 1 1 d . . . . .
H3 H 1.4655 -0.1485 0.2499 0.032 Uiso 1 1 calc R U . . .
C19 C 1.2397(8) -0.0876(6) 0.4252(4) 0.033(2) Uani 1 1 d . . . . .
H19A H 1.2036 -0.0676 0.4655 0.05 Uiso 1 1 calc R U . . .
H19B H 1.1775 -0.0681 0.3999 0.05 Uiso 1 1 calc R U . . .
H19C H 1.29 -0.1673 0.421 0.05 Uiso 1 1 calc R U . . .
C32 C 0.8259(7) 0.3941(7) 0.4590(4) 0.031(2) Uani 1 1 d . . . . .
C25 C 0.9226(6) -0.0521(6) 0.3942(3) 0.0287(19) Uani 1 1 d D . . . .
C16 C 1.3119(7) 0.1694(6) 0.4045(4) 0.0294(19) Uani 1 1 d . . . . .
H16C H 1.3314 0.1725 0.4438 0.044 Uiso 1 1 calc R U . . .
H16D H 1.385 0.1345 0.3778 0.044 Uiso 1 1 calc R U . . .
H16E H 1.2652 0.2445 0.3928 0.044 Uiso 1 1 calc R U . . .
F20 F 1.5447(4) 0.0335(4) 0.2945(2) 0.0438(14) Uani 1 1 d . . . . .
F14 F 0.8209(6) 0.3032(4) 0.5451(2) 0.0567(16) Uani 1 1 d . . . . .
F10 F 0.5020(5) 0.6718(4) 0.3720(3) 0.077(2) Uani 1 1 d . . . . .
F12 F 0.6757(6) 0.6623(4) 0.3715(4) 0.076(2) Uani 1 1 d . . . . .
F19 F 1.6788(5) 0.0826(6) 0.2599(3) 0.073(2) Uani 1 1 d . . . . .
F15 F 0.7163(6) 0.4766(5) 0.5503(3) 0.070(2) Uani 1 1 d . . . . .
F11 F 0.6057(6) 0.6661(4) 0.2933(3) 0.0661(19) Uani 1 1 d . . . . .
F21 F 1.6670(6) -0.0576(5) 0.2221(3) 0.082(2) Uani 1 1 d . . . . .
F13 F 0.6630(6) 0.3689(7) 0.5062(3) 0.080(2) Uani 1 1 d . . . . .
C27 C 0.6396(8) 0.3302(7) 0.3562(4) 0.035(2) Uani 1 1 d . . . . .
C4 C 1.4437(7) -0.1148(6) 0.1658(3) 0.0256(18) Uani 1 1 d . . . . .
C37 C 1.5220(7) 0.1213(7) 0.2048(4) 0.0293(19) Uani 1 1 d . . . . .
C9 C 1.1013(8) 0.2972(6) 0.0677(4) 0.032(2) Uani 1 1 d . . . . .
C38 C 1.5681(8) 0.1077(7) 0.1463(4) 0.035(2) Uani 1 1 d . . . . .
H38 H 1.6462 0.0533 0.1348 0.042 Uiso 1 1 calc R U . . .
C36 C 1.6029(8) 0.0449(7) 0.2453(4) 0.039(2) Uani 1 1 d . . . . .
C10 C 1.0966(9) 0.1988(7) 0.0356(4) 0.041(2) Uani 1 1 d . . . . .
C28 C 0.5965(8) 0.4455(7) 0.3621(4) 0.036(2) Uani 1 1 d . . . . .
H28 H 0.5181 0.4877 0.3801 0.043 Uiso 1 1 calc R U . . .
C20 C 1.4116(8) -0.0534(7) 0.4481(4) 0.039(2) Uani 1 1 d . . . . .
H20A H 1.3754 -0.0316 0.4882 0.059 Uiso 1 1 calc R U . . .
H20B H 1.4615 -0.1333 0.4448 0.059 Uiso 1 1 calc R U . . .
H20C H 1.4602 -0.0138 0.4366 0.059 Uiso 1 1 calc R U . . .
C30 C 0.6106(8) 0.6255(7) 0.3456(5) 0.042(2) Uani 1 1 d . . . . .
C31 C 0.7531(9) 0.3869(8) 0.5158(4) 0.042(2) Uani 1 1 d . . . . .
C39 C 1.5037(8) 0.1705(7) 0.1054(4) 0.040(2) Uani 1 1 d . . . . .
C35 C 0.9675(8) 0.5794(7) 0.3999(4) 0.039(2) Uani 1 1 d D . . . .
C29 C 0.6654(8) 0.4991(6) 0.3422(4) 0.033(2) Uani 1 1 d . . . . .
C40 C 1.5574(8) 0.1490(7) 0.0425(5) 0.058(3) Uani 1 1 d D . . . .
C12 C 0.9794(9) 0.1894(9) 0.0547(5) 0.056(3) Uani 1 1 d . . . . .
H12A H 0.9139 0.2509 0.0398 0.084 Uiso 1 1 calc R U . . .
H12B H 0.9847 0.1192 0.0394 0.084 Uiso 1 1 calc R U . . .
H12C H 0.9653 0.1923 0.097 0.084 Uiso 1 1 calc R U . . .
C13 C 0.9852(10) 0.3955(8) 0.0853(5) 0.064(3) Uani 1 1 d . . . . .
H13A H 0.9515 0.4311 0.0507 0.095 Uiso 1 1 calc R U . . .
H13B H 0.9304 0.3709 0.1076 0.095 Uiso 1 1 calc R U . . .
H13C H 0.9983 0.4483 0.1092 0.095 Uiso 1 1 calc R U . . .
C26 C 0.5590(9) 0.2752(9) 0.3793(6) 0.060(3) Uani 1 1 d D . . . .
C14 C 1.1874(11) 0.3393(9) 0.0354(5) 0.059(3) Uani 1 1 d . . . . .
H14A H 1.1548 0.3766 0.0009 0.089 Uiso 1 1 calc R U . . .
H14B H 1.198 0.3915 0.061 0.089 Uiso 1 1 calc R U . . .
H14C H 1.2639 0.2766 0.0239 0.089 Uiso 1 1 calc R U . . .
C11 C 1.1177(11) 0.1968(9) -0.0293(4) 0.060(3) Uani 1 1 d . . . . .
H11A H 1.0536 0.2605 -0.0436 0.091 Uiso 1 1 calc R U . . .
H11B H 1.1933 0.2002 -0.0412 0.091 Uiso 1 1 calc R U . . .
H11C H 1.1199 0.1283 -0.0455 0.091 Uiso 1 1 calc R U . . .
F26 F 0.8610(5) 0.6154(4) 0.2270(3) 0.0580(18) Uani 1 1 d . . . . .
F25 F 0.8889(8) 0.7546(6) 0.2491(3) 0.092(3) Uani 1 1 d . . . . .
C41 C 0.9194(8) 0.6752(7) 0.2110(4) 0.036(2) Uani 1 1 d . . . . .
F27 F 0.8808(8) 0.7246(8) 0.1645(3) 0.098(3) Uani 1 1 d . . . . .
C45 C 1.2760(8) 0.6347(8) 0.0648(4) 0.0527(17) Uani 1 1 d D U . . .
C46 C 1.2768(7) 0.6845(7) 0.2809(4) 0.0469(14) Uani 1 1 d D . . . .
C50 C 1.6492(9) 0.4008(7) 0.1667(4) 0.0469(14) Uani 1 1 d D . . . .
C42A C 1.0495(18) 0.6082(18) 0.2233(10) 0.0527(17) Uani 0.501(3) 1 d . . P A 1
C43A C 1.1048(18) 0.6713(18) 0.2439(9) 0.0527(17) Uani 0.501(3) 1 d . . P A 1
H43A H 1.0621 0.7494 0.249 0.063 Uiso 0.501(3) 1 calc R U P A 1
C44A C 1.2202(18) 0.6208(18) 0.2567(10) 0.0527(17) Uani 0.501(3) 1 d . . P A 1
C42B C 1.0487(18) 0.6049(18) 0.1832(10) 0.0527(17) Uani 0.499(3) 1 d . . P A 2
C43B C 1.1060(18) 0.6503(18) 0.1421(9) 0.0527(17) Uani 0.499(3) 1 d . . P A 2
H43B H 1.064 0.7249 0.1323 0.063 Uiso 0.499(3) 1 calc R U P A 2
C44B C 1.2199(18) 0.5911(17) 0.1158(10) 0.0527(17) Uani 0.499(3) 1 d . . P A 2
C47A C 1.3428(17) 0.5295(15) 0.1003(10) 0.0469(14) Uani 0.501(3) 1 d . . P A 3
C48A C 1.4603(17) 0.5019(15) 0.1086(10) 0.0469(14) Uani 0.501(3) 1 d . . P A 3
H48A H 1.5016 0.5388 0.088 0.056 Uiso 0.501(3) 1 calc R U P A 3
C49A C 1.5176(17) 0.4212(15) 0.1467(10) 0.0469(14) Uani 0.501(3) 1 d . . P A 3
C47B C 1.3398(17) 0.5694(15) 0.2488(10) 0.0469(14) Uani 0.499(3) 1 d . . P A 4
C48B C 1.4557(17) 0.5411(15) 0.2232(10) 0.0469(14) Uani 0.499(3) 1 d . . P A 4
H48B H 1.4896 0.5924 0.2246 0.056 Uiso 0.499(3) 1 calc R U P A 4
C49B C 1.5202(17) 0.4382(15) 0.1960(10) 0.0469(14) Uani 0.499(3) 1 d . . P A 4
F31A F 1.6865(13) 0.4778(10) 0.1763(7) 0.089(2) Uani 0.501(3) 1 d D . P A 5
F32A F 1.7089(12) 0.3237(11) 0.2057(6) 0.089(2) Uani 0.501(3) 1 d D . P A 5
F33A F 1.6841(12) 0.3517(12) 0.1186(5) 0.089(2) Uani 0.501(3) 1 d D . P A 5
F31B F 1.6624(13) 0.4503(12) 0.2088(6) 0.089(2) Uani 0.499(3) 1 d D . P A 6
F32B F 1.7169(12) 0.2994(9) 0.1569(7) 0.089(2) Uani 0.499(3) 1 d D . P A 6
F33B F 1.6836(12) 0.4498(11) 0.1186(6) 0.089(2) Uani 0.499(3) 1 d D . P A 6
F34A F 1.2568(13) 0.6687(14) 0.3371(6) 0.0765(18) Uani 0.501(3) 1 d D . P A 7
F35A F 1.3351(11) 0.7447(10) 0.2767(6) 0.0765(18) Uani 0.501(3) 1 d D . P A 7
F36A F 1.1713(10) 0.7367(11) 0.2663(7) 0.0765(18) Uani 0.501(3) 1 d D . P A 7
F34B F 1.3048(13) 0.6622(14) 0.3361(5) 0.0765(18) Uani 0.499(3) 1 d D . P A 8
F35B F 1.3814(10) 0.6655(10) 0.2513(6) 0.0765(18) Uani 0.499(3) 1 d D . P A 8
F36B F 1.2133(11) 0.7938(9) 0.2801(7) 0.0765(18) Uani 0.499(3) 1 d D . P A 8
F16A F 0.9558(11) 0.6276(9) 0.3526(5) 0.0620(16) Uani 0.501(3) 1 d D . P A 9
F17A F 1.0814(10) 0.5285(8) 0.4017(5) 0.0620(16) Uani 0.501(3) 1 d D . P A 9
F18A F 0.9287(12) 0.6520(10) 0.4437(5) 0.0620(16) Uani 0.501(3) 1 d D . P A 9
F16B F 0.9101(11) 0.6617(8) 0.3651(5) 0.0620(16) Uani 0.499(3) 1 d D . P A 10
F17B F 1.0707(10) 0.5515(9) 0.3771(5) 0.0620(16) Uani 0.499(3) 1 d D . P A 10
F18B F 0.9492(12) 0.6304(10) 0.4506(5) 0.0620(16) Uani 0.499(3) 1 d D . P A 10
F22A F 1.5329(12) 0.0721(10) 0.0185(6) 0.0720(19) Uani 0.501(3) 1 d D . P A 11
F23A F 1.5215(13) 0.2350(10) 0.0087(6) 0.0720(19) Uani 0.501(3) 1 d D . P A 11
F24A F 1.6777(9) 0.1091(11) 0.0350(8) 0.0720(19) Uani 0.501(3) 1 d D . P A 11
F22B F 1.4914(11) 0.1175(11) 0.0115(6) 0.0720(19) Uani 0.499(3) 1 d D . P A 12
F23B F 1.5539(14) 0.2429(9) 0.0212(6) 0.0720(19) Uani 0.499(3) 1 d D . P A 12
F24B F 1.6675(10) 0.0730(10) 0.0339(8) 0.0720(19) Uani 0.499(3) 1 d D . P A 12
F4A F 0.9576(10) -0.1569(7) 0.3799(6) 0.0487(14) Uani 0.501(3) 1 d D . P A 13
F5A F 0.8049(8) -0.0074(8) 0.4158(5) 0.0487(14) Uani 0.501(3) 1 d D . P A 13
F6A F 0.9766(11) -0.0534(11) 0.4414(6) 0.0487(14) Uani 0.501(3) 1 d D . P A 13
F4B F 1.0068(9) -0.1590(7) 0.3807(5) 0.0487(14) Uani 0.499(3) 1 d D . P A 14
F5B F 0.8186(8) -0.0537(9) 0.3980(5) 0.0487(14) Uani 0.499(3) 1 d D . P A 14
F6B F 0.9448(11) -0.0270(11) 0.4456(5) 0.0487(14) Uani 0.499(3) 1 d D . P A 14
F7A F 0.4704(10) 0.3110(10) 0.3512(7) 0.0707(17) Uani 0.5 1 d D . P B 15
F8A F 0.6101(12) 0.1717(10) 0.3794(8) 0.0707(17) Uani 0.5 1 d D . P B 15
F9A F 0.4929(10) 0.3094(10) 0.4332(7) 0.0707(17) Uani 0.5 1 d D . P B 15
F7B F 0.5044(10) 0.2817(10) 0.3273(6) 0.0707(17) Uani 0.5 1 d D . P B 16
F8B F 0.6017(12) 0.1775(10) 0.3885(8) 0.0707(17) Uani 0.5 1 d D . P B 16
F9B F 0.4645(10) 0.3379(10) 0.4133(6) 0.0707(17) Uani 0.5 1 d D . P B 16
F28A F 1.2118(15) 0.7434(11) 0.0579(7) 0.108(2) Uani 0.501(3) 1 d D U P A 17
F29A F 1.2930(15) 0.5903(14) 0.0143(6) 0.108(2) Uani 0.501(3) 1 d D U P A 17
F30A F 1.3752(12) 0.6316(14) 0.0781(6) 0.108(2) Uani 0.501(3) 1 d D U P A 17
F28B F 1.2087(15) 0.7315(12) 0.0809(7) 0.108(2) Uani 0.499(3) 1 d D U P A 18
F29B F 1.2300(15) 0.6003(15) 0.0232(6) 0.108(2) Uani 0.499(3) 1 d D U P A 18
F30B F 1.3660(12) 0.6378(14) 0.0277(6) 0.108(2) Uani 0.499(3) 1 d D U P A 18

loop_
_atom_site_aniso_label
_atom_site_aniso_U_11
_atom_site_aniso_U_22
_atom_site_aniso_U_33
_atom_site_aniso_U_23
_atom_site_aniso_U_13
_atom_site_aniso_U_12
Gd1 0.0158(2) 0.01385(18) 0.0248(2) 0.00015(14) 0.00108(15) -0.00426(14)
Gd2 0.0174(2) 0.0198(2) 0.0244(2) 0.00367(15) -0.00062(16) -0.00519(15)
I1 0.0391(4) 0.0372(3) 0.0325(3) -0.0034(3) 0.0055(3) 0.0131(3)
F1 0.044(3) 0.044(3) 0.038(3) 0.004(2) -0.017(2) -0.017(2)
O10 0.015(3) 0.031(3) 0.030(3) 0.004(2) 0.000(2) -0.004(2)
O4 0.019(3) 0.027(3) 0.047(4) -0.013(3) -0.001(3) -0.010(2)
O7 0.026(3) 0.023(3) 0.028(3) -0.005(2) -0.001(2) -0.010(2)
O15 0.023(3) 0.034(3) 0.044(4) 0.000(3) 0.002(3) -0.013(3)
O16 0.018(3) 0.022(3) 0.031(3) 0.001(2) 0.002(2) -0.003(2)
O13 0.021(3) 0.015(3) 0.058(4) 0.007(3) -0.006(3) -0.003(2)
O2 0.025(3) 0.019(3) 0.028(3) 0.001(2) -0.001(2) -0.010(2)
O5 0.017(3) 0.018(3) 0.039(3) 0.005(2) -0.003(2) 0.000(2)
O8 0.031(3) 0.019(3) 0.029(3) 0.003(2) -0.008(2) -0.007(2)
O9 0.025(3) 0.021(3) 0.020(3) 0.001(2) -0.002(2) -0.006(2)
O11 0.030(4) 0.033(3) 0.032(3) 0.000(3) -0.003(3) -0.004(3)
O6 0.026(3) 0.022(3) 0.032(3) -0.004(2) 0.005(2) -0.009(2)
O14 0.025(3) 0.029(3) 0.036(3) 0.001(2) -0.001(3) -0.011(2)
O12 0.027(3) 0.030(3) 0.036(3) 0.012(3) -0.005(3) -0.011(3)
O1 0.022(3) 0.015(2) 0.024(3) 0.005(2) -0.004(2) -0.004(2)
O3 0.026(3) 0.020(3) 0.033(3) 0.006(2) -0.003(2) -0.009(2)
N1 0.016(3) 0.016(3) 0.020(3) 0.001(2) 0.000(3) -0.004(2)
N3 0.020(4) 0.024(3) 0.023(4) 0.006(3) -0.003(3) -0.005(3)
C1 0.015(4) 0.017(3) 0.020(4) 0.001(3) 0.001(3) -0.005(3)
N2 0.021(4) 0.026(3) 0.013(3) 0.004(3) -0.003(3) -0.002(3)
C2 0.018(4) 0.016(3) 0.026(4) 0.000(3) -0.006(3) -0.007(3)
C18 0.029(5) 0.027(4) 0.019(4) 0.005(3) -0.001(3) -0.009(3)
C15 0.025(4) 0.020(4) 0.015(4) 0.000(3) -0.003(3) -0.006(3)
C17 0.030(5) 0.022(4) 0.022(4) 0.004(3) -0.001(3) -0.008(3)
F3 0.086(5) 0.042(3) 0.035(3) -0.006(2) -0.002(3) -0.040(3)
F2 0.045(3) 0.055(3) 0.033(3) -0.011(2) 0.009(2) -0.022(3)
N4 0.032(4) 0.031(4) 0.020(4) 0.004(3) -0.010(3) -0.007(3)
C23 0.025(5) 0.021(4) 0.038(5) 0.005(3) 0.001(4) -0.015(3)
C8 0.023(4) 0.034(4) 0.022(4) 0.001(3) -0.002(3) -0.011(4)
C7 0.017(4) 0.023(4) 0.021(4) 0.003(3) -0.002(3) -0.001(3)
C22 0.017(4) 0.019(4) 0.037(5) -0.004(3) -0.003(3) -0.004(3)
C6 0.015(4) 0.020(4) 0.022(4) 0.000(3) -0.001(3) -0.001(3)
C33 0.047(6) 0.019(4) 0.023(4) -0.005(3) -0.002(4) -0.009(4)
C5 0.026(5) 0.033(4) 0.021(4) 0.003(3) -0.002(3) -0.010(4)
C24 0.020(4) 0.018(4) 0.030(5) -0.003(3) 0.004(3) -0.005(3)
C34 0.022(4) 0.023(4) 0.029(5) 0.000(3) -0.008(4) -0.004(3)
C21 0.031(5) 0.027(4) 0.033(5) 0.000(4) -0.003(4) -0.013(4)
C3 0.029(5) 0.020(4) 0.026(4) 0.003(3) -0.003(4) -0.007(3)
C19 0.040(5) 0.024(4) 0.030(5) 0.000(3) 0.011(4) -0.012(4)
C32 0.020(5) 0.030(4) 0.030(5) 0.002(4) 0.002(4) 0.001(3)
C25 0.035(5) 0.024(4) 0.031(5) 0.004(3) 0.001(4) -0.017(4)
C16 0.032(5) 0.031(4) 0.024(4) 0.001(3) -0.006(4) -0.012(4)
F20 0.032(3) 0.047(3) 0.047(3) 0.023(3) -0.008(2) -0.012(2)
F14 0.079(4) 0.050(3) 0.039(3) 0.012(3) 0.001(3) -0.028(3)
F10 0.042(4) 0.031(3) 0.127(6) -0.014(3) 0.025(4) 0.005(3)
F12 0.061(4) 0.027(3) 0.134(7) -0.007(3) -0.050(4) -0.002(3)
F19 0.039(4) 0.137(6) 0.062(4) 0.038(4) -0.024(3) -0.052(4)
F15 0.084(5) 0.051(3) 0.051(4) -0.014(3) 0.032(4) -0.015(3)
F11 0.077(5) 0.032(3) 0.074(5) 0.021(3) -0.020(4) -0.006(3)
F21 0.069(5) 0.053(4) 0.064(4) 0.004(3) 0.000(4) 0.028(3)
F13 0.052(4) 0.149(7) 0.051(4) -0.005(4) 0.012(3) -0.060(5)
C27 0.028(5) 0.034(5) 0.045(6) -0.005(4) -0.001(4) -0.015(4)
C4 0.026(4) 0.023(4) 0.019(4) 0.001(3) 0.000(3) -0.003(3)
C37 0.025(5) 0.033(4) 0.034(5) 0.003(4) -0.008(4) -0.015(4)
C9 0.033(5) 0.029(4) 0.028(5) 0.006(4) -0.011(4) -0.006(4)
C38 0.023(5) 0.030(4) 0.040(5) 0.003(4) 0.001(4) 0.001(4)
C36 0.022(5) 0.044(5) 0.040(6) 0.007(4) -0.005(4) -0.004(4)
C10 0.050(6) 0.045(5) 0.030(5) 0.011(4) -0.017(4) -0.020(5)
C28 0.019(5) 0.027(4) 0.052(6) -0.003(4) 0.001(4) -0.004(4)
C20 0.040(6) 0.037(5) 0.031(5) 0.001(4) -0.016(4) -0.005(4)
C30 0.018(5) 0.034(5) 0.063(7) 0.001(5) -0.012(4) 0.001(4)
C31 0.046(6) 0.044(5) 0.029(5) -0.004(4) 0.011(4) -0.016(5)
C39 0.033(5) 0.036(5) 0.040(6) -0.009(4) 0.011(4) -0.008(4)
C35 0.030(5) 0.034(5) 0.048(6) -0.014(4) 0.012(4) -0.011(4)
C29 0.032(5) 0.024(4) 0.033(5) 0.001(4) -0.005(4) -0.004(4)
C40 0.052(7) 0.052(6) 0.049(7) -0.013(5) 0.004(5) -0.004(5)
C12 0.056(7) 0.058(6) 0.066(8) 0.028(6) -0.022(6) -0.031(6)
C13 0.057(7) 0.048(6) 0.060(8) 0.012(5) -0.023(6) 0.006(5)
C26 0.017(5) 0.054(7) 0.103(10) -0.008(6) -0.014(6) -0.009(5)
C14 0.091(9) 0.075(7) 0.041(6) 0.036(6) -0.035(6) -0.057(7)
C11 0.080(9) 0.063(7) 0.040(6) 0.019(5) -0.033(6) -0.026(6)
F26 0.024(3) 0.031(3) 0.115(6) 0.012(3) 0.000(3) -0.010(2)
F25 0.153(8) 0.071(5) 0.068(5) -0.012(4) 0.020(5) -0.071(5)
C41 0.025(5) 0.023(4) 0.057(6) 0.011(4) -0.010(4) -0.005(4)
F27 0.123(7) 0.157(8) 0.060(5) 0.040(5) -0.031(5) -0.098(6)
C45 0.042(4) 0.060(4) 0.058(4) 0.034(3) -0.014(3) -0.022(3)
C46 0.031(3) 0.039(3) 0.070(4) 0.000(3) 0.000(3) -0.017(2)
C50 0.031(3) 0.039(3) 0.070(4) 0.000(3) 0.000(3) -0.017(2)
C42A 0.042(4) 0.060(4) 0.058(4) 0.034(3) -0.014(3) -0.022(3)
C43A 0.042(4) 0.060(4) 0.058(4) 0.034(3) -0.014(3) -0.022(3)
C44A 0.042(4) 0.060(4) 0.058(4) 0.034(3) -0.014(3) -0.022(3)
C42B 0.042(4) 0.060(4) 0.058(4) 0.034(3) -0.014(3) -0.022(3)
C43B 0.042(4) 0.060(4) 0.058(4) 0.034(3) -0.014(3) -0.022(3)
C44B 0.042(4) 0.060(4) 0.058(4) 0.034(3) -0.014(3) -0.022(3)
C47A 0.031(3) 0.039(3) 0.070(4) 0.000(3) 0.000(3) -0.017(2)
C48A 0.031(3) 0.039(3) 0.070(4) 0.000(3) 0.000(3) -0.017(2)
C49A 0.031(3) 0.039(3) 0.070(4) 0.000(3) 0.000(3) -0.017(2)
C47B 0.031(3) 0.039(3) 0.070(4) 0.000(3) 0.000(3) -0.017(2)
C48B 0.031(3) 0.039(3) 0.070(4) 0.000(3) 0.000(3) -0.017(2)
C49B 0.031(3) 0.039(3) 0.070(4) 0.000(3) 0.000(3) -0.017(2)
F31A 0.054(3) 0.098(5) 0.105(6) 0.019(5) 0.007(4) -0.027(3)
F32A 0.054(3) 0.098(5) 0.105(6) 0.019(5) 0.007(4) -0.027(3)
F33A 0.054(3) 0.098(5) 0.105(6) 0.019(5) 0.007(4) -0.027(3)
F31B 0.054(3) 0.098(5) 0.105(6) 0.019(5) 0.007(4) -0.027(3)
F32B 0.054(3) 0.098(5) 0.105(6) 0.019(5) 0.007(4) -0.027(3)
F33B 0.054(3) 0.098(5) 0.105(6) 0.019(5) 0.007(4) -0.027(3)
F34A 0.069(5) 0.071(4) 0.099(4) -0.022(3) -0.004(4) -0.040(4)
F35A 0.069(5) 0.071(4) 0.099(4) -0.022(3) -0.004(4) -0.040(4)
F36A 0.069(5) 0.071(4) 0.099(4) -0.022(3) -0.004(4) -0.040(4)
F34B 0.069(5) 0.071(4) 0.099(4) -0.022(3) -0.004(4) -0.040(4)
F35B 0.069(5) 0.071(4) 0.099(4) -0.022(3) -0.004(4) -0.040(4)
F36B 0.069(5) 0.071(4) 0.099(4) -0.022(3) -0.004(4) -0.040(4)
F16A 0.107(5) 0.036(3) 0.048(3) 0.000(2) -0.003(3) -0.037(3)
F17A 0.107(5) 0.036(3) 0.048(3) 0.000(2) -0.003(3) -0.037(3)
F18A 0.107(5) 0.036(3) 0.048(3) 0.000(2) -0.003(3) -0.037(3)
F16B 0.107(5) 0.036(3) 0.048(3) 0.000(2) -0.003(3) -0.037(3)
F17B 0.107(5) 0.036(3) 0.048(3) 0.000(2) -0.003(3) -0.037(3)
F18B 0.107(5) 0.036(3) 0.048(3) 0.000(2) -0.003(3) -0.037(3)
F22A 0.072(4) 0.087(4) 0.043(3) -0.008(3) 0.009(3) -0.024(3)
F23A 0.072(4) 0.087(4) 0.043(3) -0.008(3) 0.009(3) -0.024(3)
F24A 0.072(4) 0.087(4) 0.043(3) -0.008(3) 0.009(3) -0.024(3)
F22B 0.072(4) 0.087(4) 0.043(3) -0.008(3) 0.009(3) -0.024(3)
F23B 0.072(4) 0.087(4) 0.043(3) -0.008(3) 0.009(3) -0.024(3)
F24B 0.072(4) 0.087(4) 0.043(3) -0.008(3) 0.009(3) -0.024(3)
F4A 0.056(4) 0.045(3) 0.052(3) 0.018(2) 0.000(3) -0.029(3)
F5A 0.056(4) 0.045(3) 0.052(3) 0.018(2) 0.000(3) -0.029(3)
F6A 0.056(4) 0.045(3) 0.052(3) 0.018(2) 0.000(3) -0.029(3)
F4B 0.056(4) 0.045(3) 0.052(3) 0.018(2) 0.000(3) -0.029(3)
F5B 0.056(4) 0.045(3) 0.052(3) 0.018(2) 0.000(3) -0.029(3)
F6B 0.056(4) 0.045(3) 0.052(3) 0.018(2) 0.000(3) -0.029(3)
F7A 0.044(3) 0.052(3) 0.105(5) 0.001(3) 0.023(3) -0.018(2)
F8A 0.044(3) 0.052(3) 0.105(5) 0.001(3) 0.023(3) -0.018(2)
F9A 0.044(3) 0.052(3) 0.105(5) 0.001(3) 0.023(3) -0.018(2)
F7B 0.044(3) 0.052(3) 0.105(5) 0.001(3) 0.023(3) -0.018(2)
F8B 0.044(3) 0.052(3) 0.105(5) 0.001(3) 0.023(3) -0.018(2)
F9B 0.044(3) 0.052(3) 0.105(5) 0.001(3) 0.023(3) -0.018(2)
F28A 0.109(5) 0.143(5) 0.061(4) 0.031(4) -0.009(4) -0.044(5)
F29A 0.109(5) 0.143(5) 0.061(4) 0.031(4) -0.009(4) -0.044(5)
F30A 0.109(5) 0.143(5) 0.061(4) 0.031(4) -0.009(4) -0.044(5)
F28B 0.109(5) 0.143(5) 0.061(4) 0.031(4) -0.009(4) -0.044(5)
F29B 0.109(5) 0.143(5) 0.061(4) 0.031(4) -0.009(4) -0.044(5)
F30B 0.109(5) 0.143(5) 0.061(4) 0.031(4) -0.009(4) -0.044(5)

loop_
_atom_type_symbol
_atom_type_description
_atom_type_scat_dispersion_real
_atom_type_scat_dispersion_imag
_atom_type_scat_source
C C 0.0033 0.0016 'International Tables Vol C Tables 4.2.6.8 and 6.1.1.4'
H H 0 0 'International Tables Vol C Tables 4.2.6.8 and 6.1.1.4'
F F 0.0171 0.0103 'International Tables Vol C Tables 4.2.6.8 and 6.1.1.4'
Gd Gd -0.1653 3.9035 'International Tables Vol C Tables 4.2.6.8 and 6.1.1.4'
I I -0.4742 1.8119 'International Tables Vol C Tables 4.2.6.8 and 6.1.1.4'
N N 0.0061 0.0033 'International Tables Vol C Tables 4.2.6.8 and 6.1.1.4'
O O 0.0106 0.006 'International Tables Vol C Tables 4.2.6.8 and 6.1.1.4'

loop_
_geom_angle_atom_site_label_1
_geom_angle_atom_site_label_2
_geom_angle_atom_site_label_3
_geom_angle
O6 Gd1 O1 106.38(19)
O6 Gd1 O4 74.3(2)
O1 Gd1 O4 151.85(17)
O6 Gd1 O3 74.50(18)
O1 Gd1 O3 79.83(17)
O4 Gd1 O3 73.23(19)
O6 Gd1 O8 141.39(18)
O1 Gd1 O8 81.74(18)
O4 Gd1 O8 115.8(2)
O3 Gd1 O8 143.48(18)
O6 Gd1 O5 79.98(18)
O1 Gd1 O5 136.82(18)
O4 Gd1 O5 71.32(18)
O3 Gd1 O5 140.66(18)
O8 Gd1 O5 69.90(18)
O6 Gd1 O2 142.12(18)
O1 Gd1 O2 85.32(18)
O4 Gd1 O2 78.99(18)
O3 Gd1 O2 72.35(18)
O8 Gd1 O2 74.96(18)
O5 Gd1 O2 116.14(19)
O6 Gd1 O7 71.04(18)
O1 Gd1 O7 72.07(17)
O4 Gd1 O7 131.44(17)
O3 Gd1 O7 126.23(19)
O8 Gd1 O7 76.22(19)
O5 Gd1 O7 70.02(19)
O2 Gd1 O7 145.48(17)
O12 Gd2 O9 99.54(19)
O12 Gd2 O15 75.5(2)
O9 Gd2 O15 149.97(19)
O12 Gd2 O14 79.5(2)
O9 Gd2 O14 138.11(18)
O15 Gd2 O14 70.98(19)
O12 Gd2 O16 143.65(18)
O9 Gd2 O16 82.51(18)
O15 Gd2 O16 119.2(2)
O14 Gd2 O16 75.52(18)
O12 Gd2 O11 77.5(2)
O9 Gd2 O11 75.66(19)
O15 Gd2 O11 74.4(2)
O14 Gd2 O11 142.1(2)
O16 Gd2 O11 136.72(18)
O12 Gd2 O10 141.73(18)
O9 Gd2 O10 94.39(18)
O15 Gd2 O10 74.71(19)
O14 Gd2 O10 112.24(19)
O16 Gd2 O10 73.28(17)
O11 Gd2 O10 71.71(19)
O12 Gd2 O13 72.88(19)
O9 Gd2 O13 69.24(18)
O15 Gd2 O13 133.65(18)
O14 Gd2 O13 70.6(2)
O16 Gd2 O13 74.13(19)
O11 Gd2 O13 128.7(2)
O10 Gd2 O13 145.11(19)
C37 O10 Gd2 130.5(5)
C27 O4 Gd1 131.2(5)
C34 O7 Gd1 130.2(5)
C49B O15 Gd2 134.7(9)
C49A O15 Gd2 126.3(10)
C42A O13 Gd2 131.8(11)
C42B O13 Gd2 129.2(10)
C22 O2 Gd1 131.9(5)
C29 O5 Gd1 131.3(5)
N3 O9 Gd2 137.7(4)
C39 O11 Gd2 130.4(6)
C32 O6 Gd1 135.5(5)
C47B O14 Gd2 134.0(11)
C44A O14 Gd2 136.9(11)
C47A O12 Gd2 137.5(12)
C44B O12 Gd2 136.8(10)
N1 O1 Gd1 133.5(4)
C24 O3 Gd1 131.3(5)
C1 N1 O1 125.8(6)
C1 N1 C15 111.8(6)
O1 N1 C15 119.8(5)
C8 N3 O9 125.7(6)
C8 N3 C9 111.8(7)
O9 N3 C9 121.8(6)
N1 C1 N2 109.7(6)
N1 C1 C2 128.3(6)
N2 C1 C2 121.7(6)
C1 N2 C18 109.0(6)
C6 C2 C3 118.4(7)
C6 C2 C1 123.6(6)
C3 C2 C1 117.9(6)
N2 C18 C19 107.8(7)
N2 C18 C20 110.4(7)
C19 C18 C20 110.1(7)
N2 C18 C15 100.0(6)
C19 C18 C15 113.5(7)
C20 C18 C15 114.4(7)
N1 C15 C17 111.6(6)
N1 C15 C16 106.8(6)
C17 C15 C16 110.7(6)
N1 C15 C18 98.9(5)
C17 C15 C18 114.4(6)
C16 C15 C18 113.6(7)
C8 N4 C10 109.0(6)
C24 C23 C22 121.2(7)
N3 C8 N4 111.1(7)
N3 C8 C7 125.7(7)
N4 C8 C7 123.1(7)
C6 C7 C5 119.6(7)
C6 C7 C8 122.0(6)
C5 C7 C8 118.4(7)
O2 C22 C23 128.1(8)
O2 C22 C21 112.9(7)
C23 C22 C21 119.1(7)
C7 C6 C2 121.4(7)
C34 C33 C32 120.4(7)
C4 C5 C7 119.5(7)
O3 C24 C23 129.2(7)
O3 C24 C25 114.8(7)
C23 C24 C25 116.0(7)
O7 C34 C33 129.4(8)
O7 C34 C35 113.2(7)
C33 C34 C35 117.4(7)
F1 C21 F3 106.8(7)
F1 C21 F2 108.0(7)
F3 C21 F2 106.4(6)
F1 C21 C22 112.0(6)
F3 C21 C22 112.9(7)
F2 C21 C22 110.4(7)
C4 C3 C2 120.1(7)
O6 C32 C33 127.3(8)
O6 C32 C31 112.5(8)
C33 C32 C31 120.2(8)
F5B C25 F6B 111.2(8)
F4A C25 F6A 104.1(9)
F4A C25 F5A 109.1(8)
F6A C25 F5A 103.1(8)
F5B C25 F4B 107.4(7)
F6B C25 F4B 104.4(8)
F4A C25 C24 117.5(8)
F5B C25 C24 113.5(8)
F6B C25 C24 111.8(9)
F6A C25 C24 113.6(9)
F5A C25 C24 108.3(7)
F4B C25 C24 108.0(7)
O4 C27 C28 127.1(8)
O4 C27 C26 113.8(7)
C28 C27 C26 119.1(8)
C3 C4 C5 121.0(7)
C3 C4 I1 119.3(6)
C5 C4 I1 119.7(6)
O10 C37 C38 127.8(8)
O10 C37 C36 116.2(7)
C38 C37 C36 116.0(7)
N3 C9 C13 110.6(7)
N3 C9 C14 107.4(7)
C13 C9 C14 108.1(8)
N3 C9 C10 99.8(6)
C13 C9 C10 117.0(9)
C14 C9 C10 113.4(8)
C39 C38 C37 121.7(8)
F19 C36 F20 106.6(8)
F19 C36 F21 107.0(8)
F20 C36 F21 105.9(8)
F19 C36 C37 111.1(8)
F20 C36 C37 113.0(7)
F21 C36 C37 112.8(8)
N4 C10 C11 111.6(8)
N4 C10 C9 101.2(7)
C11 C10 C9 115.7(8)
N4 C10 C12 106.6(7)
C11 C10 C12 109.9(9)
C9 C10 C12 111.2(8)
C29 C28 C27 121.4(8)
F10 C30 F12 108.3(9)
F10 C30 F11 105.9(7)
F12 C30 F11 105.4(9)
F10 C30 C29 114.3(8)
F12 C30 C29 111.1(7)
F11 C30 C29 111.5(8)
F13 C31 F15 109.3(8)
F13 C31 F14 107.3(8)
F15 C31 F14 106.3(8)
F13 C31 C32 112.1(8)
F15 C31 C32 112.4(8)
F14 C31 C32 109.2(7)
O11 C39 C38 127.9(8)
O11 C39 C40 113.1(8)
C38 C39 C40 119.0(8)
F16A C35 F17A 105.4(9)
F16A C35 F18A 110.5(9)
F17A C35 F18A 104.4(10)
F17B C35 F18B 111.0(10)
F17B C35 F16B 99.5(9)
F18B C35 F16B 103.9(8)
F17B C35 C34 112.1(8)
F16A C35 C34 116.7(9)
F17A C35 C34 100.4(8)
F18A C35 C34 117.3(9)
F18B C35 C34 111.4(9)
F16B C35 C34 118.2(9)
O5 C29 C28 127.5(7)
O5 C29 C30 113.5(8)
C28 C29 C30 119.1(8)
F24B C40 F23B 108.5(10)
F23A C40 F22A 106.3(10)
F24B C40 F22B 108.2(9)
F23B C40 F22B 106.9(10)
F23A C40 F24A 104.2(10)
F22A C40 F24A 105.9(9)
F24B C40 C39 114.4(11)
F23B C40 C39 109.1(10)
F23A C40 C39 116.8(10)
F22A C40 C39 109.3(10)
F22B C40 C39 109.6(10)
F24A C40 C39 113.7(11)
F8A C26 F7A 113.6(12)
F8B C26 F9B 116.4(13)
F8A C26 F9A 105.7(13)
F7A C26 F9A 95.1(11)
F8B C26 F7B 104.0(12)
F9B C26 F7B 98.0(9)
F8B C26 C27 119.9(10)
F8A C26 C27 114.4(10)
F7A C26 C27 107.3(11)
F9B C26 C27 115.5(10)
F9A C26 C27 119.3(10)
F7B C26 C27 96.8(10)
F25 C41 F27 104.1(8)
F25 C41 F26 108.2(8)
F27 C41 F26 108.2(8)
F25 C41 C42B 124.4(12)
F27 C41 C42B 96.3(11)
F26 C41 C42B 113.4(10)
F25 C41 C42A 98.4(13)
F27 C41 C42A 128.7(11)
F26 C41 C42A 107.4(10)
F29A C45 F30A 109.4(11)
F29A C45 F28A 104.1(10)
F30A C45 F28A 102.5(11)
F28B C45 F29B 109.6(11)
F28B C45 F30B 107.2(11)
F29B C45 F30B 94.2(10)
F36A C46 F35A 112.0(10)
F36A C46 F34A 103.2(11)
F35A C46 F34A 107.2(11)
F35B C46 F36B 104.7(9)
F35B C46 F34B 102.2(9)
F36B C46 F34B 106.7(12)
F31B C50 F32B 118.6(11)
F33A C50 F31A 115.8(10)
F33A C50 F32A 105.5(9)
F31A C50 F32A 99.6(9)
F31B C50 F33B 103.1(9)
F32B C50 F33B 102.4(9)
O13 C42A C43A 130.5(19)
O13 C42A C41 113.3(18)
C43A C42A C41 115.6(17)
C44A C43A C42A 121(2)
O14 C44A C43A 124(2)
O14 C44A C46 114.6(15)
C43A C44A C46 121.5(19)
O13 C42B C43B 129.2(18)
O13 C42B C41 109.9(14)
C43B C42B C41 120.7(16)
C44B C43B C42B 122.9(18)
O12 C44B C43B 124.5(17)
O12 C44B C45 111.7(16)
C43B C44B C45 122.8(15)
O12 C47A C48A 126.2(19)
O12 C47A C45 114.5(15)
C48A C47A C45 118.6(16)
C49A C48A C47A 121.1(18)
O15 C49A C48A 132.8(18)
O15 C49A C50 102.7(15)
C48A C49A C50 122.6(15)
O14 C47B C48B 129.3(18)
O14 C47B C46 115.1(15)
C48B C47B C46 115.5(16)
C49B C48B C47B 119.3(18)
O15 C49B C48B 126.8(17)
O15 C49B C50 110.3(14)
C48B C49B C50 122.3(16)

loop_
_geom_bond_atom_site_label_1
_geom_bond_atom_site_label_2
_geom_bond_distance
Gd1 O6 2.350(5)
Gd1 O1 2.378(5)
Gd1 O4 2.378(6)
Gd1 O3 2.379(5)
Gd1 O8 2.380(5)
Gd1 O5 2.385(5)
Gd1 O2 2.385(5)
Gd1 O7 2.441(5)
Gd2 O12 2.341(5)
Gd2 O9 2.357(6)
Gd2 O15 2.359(6)
Gd2 O14 2.371(6)
Gd2 O16 2.373(5)
Gd2 O11 2.374(6)
Gd2 O10 2.390(5)
Gd2 O13 2.435(5)
I1 C4 2.088(7)
F1 C21 1.330(10)
O10 C37 1.246(9)
O4 C27 1.244(10)
O7 C34 1.250(9)
O15 C49B 1.29(2)
O15 C49A 1.30(2)
O13 C42A 1.24(2)
O13 C42B 1.30(2)
O2 C22 1.277(9)
O5 C29 1.254(10)
O9 N3 1.337(8)
O11 C39 1.261(10)
O6 C32 1.251(10)
O14 C47B 1.19(2)
O14 C44A 1.28(2)
O12 C47A 1.17(2)
O12 C44B 1.26(2)
O1 N1 1.354(7)
O3 C24 1.244(9)
N1 C1 1.307(9)
N1 C15 1.494(9)
N3 C8 1.307(10)
N3 C9 1.499(10)
C1 N2 1.367(9)
C1 C2 1.460(10)
N2 C18 1.493(9)
C2 C6 1.390(10)
C2 C3 1.410(10)
C18 C19 1.528(11)
C18 C20 1.529(12)
C18 C15 1.558(10)
C15 C17 1.520(10)
C15 C16 1.524(11)
F3 C21 1.332(9)
F2 C21 1.339(10)
N4 C8 1.337(10)
N4 C10 1.499(11)
C23 C24 1.378(12)
C23 C22 1.380(11)
C8 C7 1.463(10)
C7 C6 1.387(10)
C7 C5 1.394(10)
C22 C21 1.534(12)
C33 C34 1.377(12)
C33 C32 1.398(12)
C5 C4 1.385(11)
C24 C25 1.539(11)
C34 C35 1.529(12)
C3 C4 1.381(11)
C32 C31 1.547(12)
C25 F4A 1.310(10)
C25 F5B 1.310(10)
C25 F6B 1.335(11)
C25 F6A 1.353(11)
C25 F5A 1.374(10)
C25 F4B 1.381(10)
F20 C36 1.331(10)
F14 C31 1.325(11)
F10 C30 1.313(11)
F12 C30 1.319(11)
F19 C36 1.328(11)
F15 C31 1.325(11)
F11 C30 1.327(12)
F21 C36 1.338(11)
F13 C31 1.297(12)
C27 C28 1.402(11)
C27 C26 1.536(14)
C37 C38 1.400(12)
C37 C36 1.515(12)
C9 C13 1.507(12)
C9 C14 1.543(13)
C9 C10 1.544(13)
C38 C39 1.361(13)
C10 C11 1.503(13)
C10 C12 1.547(14)
C28 C29 1.383(12)
C30 C29 1.529(12)
C39 C40 1.516(14)
C35 F17B 1.241(13)
C35 F16A 1.263(14)
C35 F17A 1.305(14)
C35 F18A 1.311(14)
C35 F18B 1.314(14)
C35 F16B 1.354(15)
C40 F24B 1.318(11)
C40 F23B 1.332(12)
C40 F23A 1.332(12)
C40 F22A 1.335(11)
C40 F22B 1.351(12)
C40 F24A 1.365(11)
C26 F8B 1.211(16)
C26 F8A 1.254(16)
C26 F7A 1.269(17)
C26 F9B 1.300(17)
C26 F9A 1.387(18)
C26 F7B 1.444(17)
F26 C41 1.323(10)
F25 C41 1.285(11)
C41 F27 1.297(11)
C41 C42B 1.56(2)
C41 C42A 1.56(2)
C45 F28B 1.239(12)
C45 F29A 1.274(12)
C45 F30A 1.305(12)
C45 F28A 1.350(12)
C45 F29B 1.357(13)
C45 F30B 1.358(12)
C45 C44B 1.55(2)
C45 C47A 1.58(2)
C46 F36A 1.295(11)
C46 F35A 1.297(11)
C46 F35B 1.335(11)
C46 F34A 1.336(12)
C46 F36B 1.337(11)
C46 F34B 1.370(12)
C46 C44A 1.47(3)
C46 C47B 1.55(2)
C50 F33A 1.239(11)
C50 F31B 1.250(12)
C50 F32B 1.263(11)
C50 F31A 1.329(12)
C50 F32A 1.392(12)
C50 F33B 1.412(11)
C50 C49B 1.55(2)
C50 C49A 1.68(2)
C42A C43A 1.42(3)
C43A C44A 1.38(3)
C42B C43B 1.42(3)
C43B C44B 1.38(3)
C47A C48A 1.40(3)
C48A C49A 1.39(3)
C47B C48B 1.40(3)
C48B C49B 1.38(3)

loop_
_geom_hbond_atom_site_label_D
_geom_hbond_atom_site_label_H
_geom_hbond_atom_site_label_A
_geom_hbond_distance_DH
_geom_hbond_distance_HA
_geom_hbond_distance_DA
_geom_hbond_angle_DHA
_geom_hbond_site_symmetry_A
O16 H16A O7 0.85 2.46 2.934(7) 115.8 .
O16 H16A F17B 0.85 2.38 3.162(12) 152.6 .
O8 H8A F26 0.85 2.46 3.137(7) 137.2 .
C17 H17C O3 0.98 2.57 3.281(10) 129.2 .
O16 H16A O7 0.85 2.46 2.934(7) 115.8 .
O8 H8A F26 0.85 2.46 3.137(7) 137.2 .
O16 H16A F17B 0.85 2.38 3.162(12) 152.6 .
O8 H8A F26 0.85 2.46 3.137(7) 137.2 .
C5 H5 F22A 0.95 2.52 3.462(16) 173.5 2_855
C5 H5 F22B 0.95 2.53 3.449(16) 163.7 2_855
C3 H3 F11 0.95 2.63 3.551(9) 162.4 1_645
C19 H19A F6B 0.98 2.55 3.499(15) 161.7 2_756
C19 H19B F6A 0.98 2.53 3.121(16) 119 .
C16 H16D F20 0.98 2.54 3.504(10) 166.8 .
C12 H12C F1 0.98 2.59 3.251(12) 124.8 .
C14 H14B O12 0.98 2.56 3.514(13) 165 .
C43B H43B F3 0.95 2.56 3.34(2) 139.6 1_565
